data_1525729
loop_
_publ_author_name
'Cahill, C.L.'
'Krivovichev, S.V.'
'Burns, P.C.'
'Bekenova, G.K.'
'Shabanova, T.A.'

_publ_section_title
;
 The crystal structure of mitryaevaite, Al5 (P O4)2 ((P, S) O3 (O H,O))2
 F2 (O H)2 (H2 O)8 * 6.48(H2 O), determined from a microcrystal using
 synchrotron radiation
;
_journal_name_full 'Canadian Mineralogist'
_journal_page_first 179
_journal_page_last 186
_journal_volume 39
_journal_year 2001
_chemical_formula_sum 'Al5 F2 H31.44 O32.48 P3.48 S0.52'
_chemical_name_systematic
;
(Al5 (P O4)2 ((P0.74 S0.26) O3 (O0.76 (O H)0.24))2 F2 (O H)2 (H2 O)8) (H2 
O)6.48
;
_space_group_IT_number 2
_symmetry_space_group_name_Hall '-P 1'
_symmetry_space_group_name_H-M 'P -1'
_cell_angle_alpha 77.036
_cell_angle_beta 73.989
_cell_angle_gamma 76.272
_cell_formula_units_Z 1
_cell_length_a 6.918
_cell_length_b 10.127
_cell_length_c 10.296
_cell_volume 663.714
_citation_journal_id_ASTM CAMIA6
_cod_data_source_file Cahill_CAMIA6_2001_929.cif
_cod_data_source_block H31.44Al5F2O32.48P3.48S0.52
_cod_original_cell_volume 663.7136
_cod_original_formula_sum 'H31.44 Al5 F2 O32.48 P3.48 S0.52'
_cod_database_code 1525729

loop_
_symmetry_equiv_pos_as_xyz
x,y,z
-x,-y,-z

loop_
_atom_site_label
_atom_site_type_symbol
_atom_site_fract_x
_atom_site_fract_y
_atom_site_fract_z
_atom_site_occupancy
_atom_site_U_iso_or_equiv
S1 S+6 0.1243 0.0573 0.2564 0.26 0.0
O15 O-2 0.4083 0.5645 0.2907 1 0.0
F1 F-1 0.278 0.9466 -0.0573 1 0.0
O13 O-2 0.4266 0.7855 0.7601 1 0.0
O12 O-2 0.1615 0.3754 0.3604 1 0.0
O9 O-2 0.2793 0.342 0.0948 1 0.0
O16 O-2 0.421 0.7479 0.4478 1 0.0
O2 O-2 0.3454 0.0664 0.1784 1 0.0
O4 O-2 0.1316 -0.0337 0.3988 1 0.0
Al2 Al+3 0 0 0 1 0.0
H1 H+1 0.408 0.634 0.321 1 0.0
O7 O-2 -0.0347 0.8131 0.0391 1 0.0
O11 O-2 0.7642 0.4312 0.3462 1 0.0
P1 P+5 0.1243 0.0573 0.2564 0.74 0.0
P2 P+5 0.1069 0.6704 0.04 1 0.0
H2 H+1 0.482 0.893 0.135 1 0.0
O10 O-2 0.5552 0.8235 0.0932 1 0.0
O5 O-2 0.8766 0.394 0.0844 1 0.0
O3 O-2 0.0258 -0.015 0.1817 1 0.0
O14 O-2 0.1449 0.2532 0.6258 1 0.0
O8 O-2 0.325 0.6843 0.0387 1 0.0
H3 H+1 0.142 0.319 0.685 1 0.0
O1 O-2 -0.0034 0.1999 0.2799 1 0.0
O6 O-2 0.0238 0.5749 0.1723 1 0.0
Al1 Al+3 0.0218 0.384 0.2142 1 0.0
O17 O-2 0.5 0 0.5 0.48 0.0
Al3 Al+3 0.4982 0.802 -0.0738 1 0.0
